data_7248225
loop_
_publ_author_name
'Cheret, Yohan'
'Avarvari, Narcis'
'Zigon, Nicolas'

_publ_section_title
;
 Metal--organic polyhedron from a flexible
 tetrakis(thiobenzyl-carboxylate)-tetrathiafulvalene
;
_journal_issue 15
_journal_name_full CrystEngComm
_journal_page_first 2072
_journal_page_last 2077
_journal_paper_doi 10.1039/D3CE01251D
_journal_volume 26
_journal_year 2024
_chemical_formula_moiety 'C38 H28 O8 S8, 2(C2 H6 O S)'
_chemical_formula_sum 'C42 H40 O10 S10'
_chemical_formula_weight 1025.34
_chemical_name_systematic
'4,4',4'',4'''-(([2,2'-bi(1,3-dithiolylidene)]-4,4',5,5'-tetrayltetrakis(sulfanediyl))tetrakis(methylene))tetrabenzoic acid, dimethylsufoxide solvate'
_space_group_crystal_system monoclinic
_space_group_IT_number 14
_space_group_name_Hall '-P 2ybc'
_space_group_name_H-M_alt 'P 1 21/c 1'
_atom_sites_solution_hydrogens geom
_atom_sites_solution_primary dual
_audit_creation_date 2024-01-16
_audit_creation_method
;
Olex2 1.3-ac4
(compiled 2019.04.23 svn.r3594 for Rigaku Oxford Diffraction, GUI svn.r5739)
;
_audit_update_record
;
2024-01-24 deposited with the CCDC.	2024-02-26 downloaded from the CCDC.
;
_cell_angle_alpha 90
_cell_angle_beta 90.723(6)
_cell_angle_gamma 90
_cell_formula_units_Z 2
_cell_length_a 21.7980(12)
_cell_length_b 6.3399(5)
_cell_length_c 16.8128(10)
_cell_measurement_reflns_used 3032
_cell_measurement_temperature 250.00(10)
_cell_measurement_theta_max 71.8470
_cell_measurement_theta_min 4.0220
_cell_volume 2323.3(3)
_computing_cell_refinement 'CrysAlisPro 1.171.41.118a (Rigaku OD, 2021)'
_computing_data_collection 'CrysAlisPro 1.171.41.118a (Rigaku OD, 2021)'
_computing_data_reduction 'CrysAlisPro 1.171.41.118a (Rigaku OD, 2021)'
_computing_molecular_graphics 'Olex2 (Dolomanov et al., 2009)'
_computing_publication_material 'Olex2 (Dolomanov et al., 2009)'
_computing_structure_refinement 'ShelXL (Sheldrick, 2015)'
_computing_structure_solution 'ShelXT (Sheldrick, 2015)'
_diffrn_ambient_environment N~2~
_diffrn_ambient_temperature 250.00(10)
_diffrn_detector 'CCD plate'
_diffrn_detector_area_resol_mean 5.1990
_diffrn_detector_type AtlasS2
_diffrn_measured_fraction_theta_full 0.995
_diffrn_measured_fraction_theta_max 0.968
_diffrn_measurement_details
;
List of Runs (angles in degrees, time in seconds):

  # Type    Start    End  Width  t~exp~   \w     \q     \k     \f   Frames
#--------------------------------------------------------------------------
  1  \w    -34.00  26.00   1.00    5.00    --   42.94 -19.00  90.00   60
  2  \w    -11.00  14.00   1.00    5.00    --   42.94 -19.00 120.00   25
  3  \w    -32.00  27.00   1.00    5.00    --   42.94 -19.00 -30.00   59
  4  \w    -28.00  42.00   1.00    5.00    --   42.94 -38.00  60.00   70
  5  \w     45.00  71.00   1.00   20.00    --  103.00 -61.00 120.00   26
  6  \w     95.00 158.00   1.00   20.00    --  103.00  77.00  60.00   63
  7  \w     40.00  67.00   1.00   20.00    --  103.00 -61.00 -30.00   27
  8  \w     59.00 104.00   1.00   20.00    --  103.00 -77.00  60.00   45
  9  \w     33.00  71.00   1.00   20.00    --  103.00 -61.00  30.00   38
 10  \w     84.00 158.00   1.00   20.00    --  103.00  77.00-180.00   74
 11  \w     41.00  67.00   1.00   20.00    --  103.00 -61.00-180.00   26
 12  \w     88.00 158.00   1.00   20.00    --  103.00  45.00 120.00   70
 13  \w     85.00 128.00   1.00   20.00    --  103.00  61.00 -30.00   43
 14  \w     35.00  60.00   1.00   20.00    --  103.00 -61.00 150.00   25
 15  \w    132.00 157.00   1.00   20.00    --  103.00 104.00-102.00   25
 16  \w     85.00 110.00   1.00   20.00    --  103.00 104.00-102.00   25
;
_diffrn_measurement_device 'four-circle diffractometer'
_diffrn_measurement_device_type 'SuperNova, Single source at offset/far, AtlasS2'
_diffrn_measurement_method '\w scans'
_diffrn_orient_matrix_type 'CrysAlisPro convention (1999,Acta A55,543-557)'
_diffrn_orient_matrix_UB_11 -0.0605878000
_diffrn_orient_matrix_UB_12 0.0582158000
_diffrn_orient_matrix_UB_13 -0.0429371000
_diffrn_orient_matrix_UB_21 -0.0290803000
_diffrn_orient_matrix_UB_22 -0.2058792000
_diffrn_orient_matrix_UB_23 0.0300049000
_diffrn_orient_matrix_UB_31 -0.0218837000
_diffrn_orient_matrix_UB_32 0.1151757000
_diffrn_orient_matrix_UB_33 0.0752060000
_diffrn_radiation_monochromator mirror
_diffrn_radiation_probe x-ray
_diffrn_radiation_type 'Cu K\a'
_diffrn_radiation_wavelength 1.54184
_diffrn_reflns_av_R_equivalents 0.0336
_diffrn_reflns_av_unetI/netI 0.0415
_diffrn_reflns_Laue_measured_fraction_full 0.995
_diffrn_reflns_Laue_measured_fraction_max 0.968
_diffrn_reflns_limit_h_max 22
_diffrn_reflns_limit_h_min -26
_diffrn_reflns_limit_k_max 7
_diffrn_reflns_limit_k_min -7
_diffrn_reflns_limit_l_max 20
_diffrn_reflns_limit_l_min -18
_diffrn_reflns_number 9432
_diffrn_reflns_point_group_measured_fraction_full 0.995
_diffrn_reflns_point_group_measured_fraction_max 0.968
_diffrn_reflns_theta_full 67.684
_diffrn_reflns_theta_max 72.270
_diffrn_reflns_theta_min 4.056
_diffrn_source 'micro-focus sealed X-ray tube'
_diffrn_source_type 'SuperNova (Cu) X-ray Source'
_exptl_absorpt_coefficient_mu 4.867
_exptl_absorpt_correction_T_max 1.00000
_exptl_absorpt_correction_T_min 0.33101
_exptl_absorpt_correction_type multi-scan
_exptl_absorpt_process_details
;
CrysAlisPro 1.171.41.118a (Rigaku Oxford Diffraction, 2021)
Empirical absorption correction using spherical harmonics,
implemented in SCALE3 ABSPACK scaling algorithm.
;
_exptl_crystal_colour orange
_exptl_crystal_colour_primary orange
_exptl_crystal_density_diffrn 1.466
_exptl_crystal_description plate
_exptl_crystal_F_000 1064
_exptl_crystal_preparation 'slow evap in DMSO'
_exptl_crystal_recrystallization_method 'slow evap in DMSO'
_exptl_crystal_size_max 0.65
_exptl_crystal_size_mid 0.206
_exptl_crystal_size_min 0.178
_refine_diff_density_max 0.435
_refine_diff_density_min -0.280
_refine_diff_density_rms 0.061
_refine_ls_extinction_method none
_refine_ls_goodness_of_fit_ref 1.029
_refine_ls_hydrogen_treatment constr
_refine_ls_matrix_type full
_refine_ls_number_parameters 400
_refine_ls_number_reflns 4439
_refine_ls_number_restraints 26
_refine_ls_restrained_S_all 1.029
_refine_ls_R_factor_all 0.0790
_refine_ls_R_factor_gt 0.0582
_refine_ls_shift/su_max 0.001
_refine_ls_shift/su_mean 0.000
_refine_ls_structure_factor_coef Fsqd
_refine_ls_weighting_details 'w=1/[\s^2^(Fo^2^)+(0.0949P)^2^+0.4509P] where P=(Fo^2^+2Fc^2^)/3'
_refine_ls_weighting_scheme calc
_refine_ls_wR_factor_gt 0.1550
_refine_ls_wR_factor_ref 0.1759
_reflns_Friedel_coverage 0.000
_reflns_number_gt 3228
_reflns_number_total 4439
_reflns_threshold_expression 'I > 2\s(I)'
_cod_data_source_file d3ce01251d2.cif
_cod_data_source_block cy063_auto
_cod_depositor_comments 'Adding full bibliography for 7248225--7248227.cif.'
_cod_database_code 7248225
_shelx_shelxl_version_number 2018/3
_chemical_oxdiff_formula 'C42 H36 O8 S8'
_shelx_space_group_comment
;
The symmetry employed for this shelxl refinement is uniquely defined
by the following loop, which should always be used as a source of
symmetry information in preference to the above space-group names.
They are only intended as comments.
;
_shelx_estimated_absorpt_t_max 0.478
_shelx_estimated_absorpt_t_min 0.144
_diffrn_oxdiff_digest_frames
;
012050f1527d01dfd5a4a4947752e3221800027c972
;
_reflns_odcompleteness_completeness 99.54
_reflns_odcompleteness_iscentric 1
_reflns_odcompleteness_theta 66.97
_olex2_refinement_description
;
1. Fixed Uiso
 At 1.2 times of:
  All C(H) groups, All C(H,H) groups, All C(H,H,H,H) groups
 At 1.5 times of:
  All C(H,H,H) groups, All O(H) groups
2. Same fragment restrains
{O5A, S5A, C20A, C21A} sigma for 1-2: 0.02, 1-3: 0.04
as
{O5B, S5B, C20B, C21B}
{O1A, O2A, C1A, C2A, C3A, C4A, C5A, C6A, C7A} sigma for 1-2: 0.02, 1-3: 0.04
as
{O1B, O2B, C1B, C2B, C3B, C4B, C5B, C6B, C7B}
3. Others
 Fixed Sof: O5A(0.5) S5A(0.5) C20A(0.5) H20A(0.5) H20B(0.5) H20C(0.5)
 C21A(0.5) H21A(0.5) H21B(0.5) H21C(0.5) O5B(0.5) S5B(0.5) C20B(0.5) H20D(0.5)
 H20E(0.5) H20F(0.5) C21B(0.5) H21D(0.5) H21E(0.5) H21F(0.5) H8AA(0.5)
 H8AB(0.5) H8BC(0.5) H8BD(0.5) O1A(0.5) O2A(0.5) H2A(0.5) C1A(0.5) C2A(0.5)
 C3A(0.5) H3A(0.5) C4A(0.5) H4A(0.5) C5A(0.5) C6A(0.5) H6A(0.5) C7A(0.5)
 H7A(0.5) O1B(0.5) O2B(0.5) H2B(0.5) C1B(0.5) C2B(0.5) C3B(0.5) H3B(0.5)
 C4B(0.5) H4B(0.5) C5B(0.5) C6B(0.5) H6B(0.5) C7B(0.5) H7B(0.5)
4.a Secondary CH2 refined with riding coordinates:
 C12(H12A,H12B), C8(H8AA,H8AB), C8(H8BC,H8BD)
4.b Me refined with riding coordinates:
 C20A(H20A,H20B,H20C), C21A(H21A,H21B,H21C), C20B(H20D,H20E,H20F), C21B(H21D,
 H21E,H21F)
4.c Aromatic/amide H refined with riding coordinates:
 C15(H15), C14(H14), C17(H17), C18(H18), C3A(H3A), C4A(H4A), C6A(H6A),
 C7A(H7A), C3B(H3B), C4B(H4B), C6B(H6B), C7B(H7B)
4.d Idealised tetrahedral OH refined as rotating group:
 O4(H4), O2A(H2A), O2B(H2B)
;
_olex2_exptl_crystal_mounting_method 'paraffin oil'
_olex2_submission_original_sample_id CY_063
_olex2_submission_special_instructions 'No special instructions were received'
_oxdiff_exptl_absorpt_empirical_details
;
Empirical correction (ABSPACK) includes:
- Absorption correction using spherical harmonics
- Frame scaling
;
_oxdiff_exptl_absorpt_empirical_full_max 3.391
_oxdiff_exptl_absorpt_empirical_full_min 0.457

loop_
_space_group_symop_operation_xyz
'x, y, z'
'-x, y+1/2, -z+1/2'
'-x, -y, -z'
'x, -y-1/2, z-1/2'

loop_
_atom_site_label
_atom_site_type_symbol
_atom_site_fract_x
_atom_site_fract_y
_atom_site_fract_z
_atom_site_U_iso_or_equiv
_atom_site_adp_type
_atom_site_occupancy
_atom_site_site_symmetry_order
_atom_site_calc_flag
_atom_site_refinement_flags_posn
_atom_site_refinement_flags_adp
_atom_site_refinement_flags_occupancy
_atom_site_disorder_assembly
_atom_site_disorder_group
S4 S 0.82363(4) 0.52483(17) 0.46137(5) 0.0693(3) Uani 1 1 d . . . . .
S3 S 0.91269(4) 0.84532(18) 0.52804(6) 0.0714(3) Uani 1 1 d . . . . .
O5A O 0.4422(3) -0.1575(10) 0.6137(5) 0.0828(18) Uani 0.5 1 d D . P A 1
S5A S 0.44168(14) -0.3688(4) 0.57376(16) 0.0908(7) Uani 0.5 1 d D . P A 1
C20A C 0.3656(6) -0.471(2) 0.5849(8) 0.108(4) Uani 0.5 1 d D . P A 1
H20A H 0.362760 -0.608281 0.559926 0.163 Uiso 0.5 1 calc R . P A 1
H20B H 0.356504 -0.483489 0.641040 0.163 Uiso 0.5 1 calc R . P A 1
H20C H 0.336410 -0.375439 0.559857 0.163 Uiso 0.5 1 calc R . P A 1
C21A C 0.4791(5) -0.502(3) 0.6349(9) 0.147(8) Uani 0.5 1 d D . P A 1
H21A H 0.482296 -0.646225 0.615809 0.221 Uiso 0.5 1 calc R . P A 1
H21B H 0.519853 -0.442700 0.641236 0.221 Uiso 0.5 1 calc R . P A 1
H21C H 0.458503 -0.501195 0.685662 0.221 Uiso 0.5 1 calc R . P A 1
O5B O 0.4478(3) -0.1519(10) 0.6702(6) 0.0875(19) Uani 0.5 1 d D . P B 2
S5B S 0.42608(9) -0.3794(3) 0.67352(13) 0.0712(5) Uani 0.5 1 d D . P B 2
C20B C 0.4024(7) -0.463(3) 0.5777(7) 0.124(5) Uani 0.5 1 d D . P B 2
H20D H 0.388634 -0.608178 0.580143 0.186 Uiso 0.5 1 calc R . P B 2
H20E H 0.369077 -0.374076 0.558831 0.186 Uiso 0.5 1 calc R . P B 2
H20F H 0.436622 -0.452305 0.541543 0.186 Uiso 0.5 1 calc R . P B 2
C21B C 0.4893(6) -0.5111(16) 0.6817(7) 0.095(3) Uani 0.5 1 d D . P B 2
H21D H 0.480120 -0.660682 0.684365 0.142 Uiso 0.5 1 calc R . P B 2
H21E H 0.514705 -0.483401 0.635971 0.142 Uiso 0.5 1 calc R . P B 2
H21F H 0.510982 -0.468461 0.729832 0.142 Uiso 0.5 1 calc R . P B 2
S2 S 1.00802(4) 0.74386(17) 0.41222(6) 0.0723(3) Uani 1 1 d . . . . .
S1 S 0.93863(5) 0.38917(17) 0.33792(7) 0.0776(3) Uani 1 1 d . . . . .
O3 O 0.58723(16) -0.2259(6) 0.5591(3) 0.1102(13) Uani 1 1 d . . . . .
O4 O 0.54882(15) 0.0430(6) 0.6228(3) 0.1221(16) Uani 1 1 d . . . . .
H4 H 0.519205 -0.038305 0.627013 0.183 Uiso 1 1 calc GR . . . .
C16 C 0.65089(16) 0.0743(6) 0.5807(2) 0.0620(8) Uani 1 1 d . . . . .
C10 C 0.98376(14) 0.9163(6) 0.4877(2) 0.0607(8) Uani 1 1 d . . . . .
C11 C 0.89740(15) 0.6372(6) 0.4617(2) 0.0596(8) Uani 1 1 d . . . . .
C13 C 0.75877(16) 0.3048(6) 0.5687(2) 0.0629(9) Uani 1 1 d . . . . .
C9 C 0.94152(15) 0.5876(6) 0.4097(2) 0.0604(8) Uani 1 1 d . . . . .
C15 C 0.65560(17) 0.2722(6) 0.6144(2) 0.0645(9) Uani 1 1 d . . . . .
H15 H 0.622226 0.329061 0.641969 0.077 Uiso 1 1 calc R . . . .
C14 C 0.70914(17) 0.3872(6) 0.6077(2) 0.0662(9) Uani 1 1 d . . . . .
H14 H 0.711655 0.522997 0.629935 0.079 Uiso 1 1 calc R . . . .
C17 C 0.70009(17) -0.0081(6) 0.5408(2) 0.0690(9) Uani 1 1 d . . . . .
H17 H 0.697267 -0.143178 0.518020 0.083 Uiso 1 1 calc R . . . .
C18 C 0.75354(17) 0.1064(7) 0.5342(3) 0.0726(10) Uani 1 1 d . . . . .
H18 H 0.786705 0.049863 0.506043 0.087 Uiso 1 1 calc R . . . .
C19 C 0.59316(19) -0.0526(6) 0.5859(3) 0.0748(10) Uani 1 1 d . . . . .
C12 C 0.81760(17) 0.4290(8) 0.5627(2) 0.0777(11) Uani 1 1 d . . . . .
H12A H 0.852788 0.338960 0.576075 0.093 Uiso 1 1 calc R . . . .
H12B H 0.817150 0.547937 0.599983 0.093 Uiso 1 1 calc R . . . .
C8 C 0.9165(2) 0.5444(9) 0.2500(3) 0.0886(13) Uani 1 1 d . . . . .
H8AA H 0.948123 0.652107 0.242008 0.106 Uiso 0.5 1 calc R . P C 1
H8AB H 0.917248 0.450564 0.203752 0.106 Uiso 0.5 1 calc R . P C 1
H8BC H 0.948223 0.649234 0.238339 0.106 Uiso 0.5 1 calc R . P D 2
H8BD H 0.911413 0.452233 0.203649 0.106 Uiso 0.5 1 calc R . P D 2
O1A O 0.6683(6) 1.051(3) 0.3399(8) 0.148(6) Uani 0.5 1 d D . P E 1
O2A O 0.6301(4) 0.8081(18) 0.2649(7) 0.130(3) Uani 0.5 1 d D . P E 1
H2A H 0.598168 0.877610 0.270744 0.194 Uiso 0.5 1 calc GR . P E 1
C1A C 0.6774(7) 0.912(3) 0.2975(9) 0.122(8) Uani 0.5 1 d D . P E 1
C2A C 0.7383(5) 0.811(3) 0.2836(9) 0.060(4) Uani 0.5 1 d D . P E 1
C3A C 0.7889(7) 0.933(3) 0.3017(13) 0.070(4) Uani 0.5 1 d D . P E 1
H3A H 0.784165 1.068331 0.323264 0.084 Uiso 0.5 1 calc R . P E 1
C4A C 0.8455(7) 0.855(4) 0.288(2) 0.085(7) Uani 0.5 1 d D . P E 1
H4A H 0.880132 0.933547 0.303836 0.102 Uiso 0.5 1 calc R . P E 1
C5A C 0.8537(8) 0.656(4) 0.2507(13) 0.072(6) Uani 0.5 1 d D . P E 1
C6A C 0.8013(6) 0.536(3) 0.2423(12) 0.058(4) Uani 0.5 1 d D . P E 1
H6A H 0.805085 0.390102 0.232722 0.070 Uiso 0.5 1 calc R . P E 1
C7A C 0.7453(7) 0.619(3) 0.2475(12) 0.073(4) Uani 0.5 1 d D . P E 1
H7A H 0.710984 0.547384 0.226549 0.087 Uiso 0.5 1 calc R . P E 1
O1B O 0.6999(3) 1.1851(11) 0.3332(5) 0.088(2) Uani 0.5 1 d D . P E 2
O2B O 0.6468(4) 0.9004(14) 0.2992(7) 0.098(3) Uani 0.5 1 d D . P E 2
H2B H 0.616983 0.962756 0.318403 0.146 Uiso 0.5 1 calc GR . P E 2
C1B C 0.6968(5) 1.0118(16) 0.3118(7) 0.069(3) Uani 0.5 1 d D . P E 2
C2B C 0.7529(6) 0.884(2) 0.2921(10) 0.062(4) Uani 0.5 1 d D . P E 2
C3B C 0.8085(7) 0.974(3) 0.3076(16) 0.064(3) Uani 0.5 1 d D . P E 2
H3B H 0.810854 1.110927 0.329211 0.077 Uiso 0.5 1 calc R . P E 2
C4B C 0.8608(7) 0.865(3) 0.2915(16) 0.057(3) Uani 0.5 1 d D . P E 2
H4B H 0.899111 0.932238 0.295859 0.069 Uiso 0.5 1 calc R . P E 2
C5B C 0.8581(5) 0.650(3) 0.2684(13) 0.050(3) Uani 0.5 1 d D . P E 2
C6B C 0.8002(8) 0.578(3) 0.2461(17) 0.097(8) Uani 0.5 1 d D . P E 2
H6B H 0.797197 0.454637 0.215550 0.116 Uiso 0.5 1 calc R . P E 2
C7B C 0.7488(7) 0.678(3) 0.2660(12) 0.069(4) Uani 0.5 1 d D . P E 2
H7B H 0.710639 0.608859 0.262355 0.082 Uiso 0.5 1 calc R . P E 2

loop_
_atom_site_aniso_label
_atom_site_aniso_U_11
_atom_site_aniso_U_22
_atom_site_aniso_U_33
_atom_site_aniso_U_23
_atom_site_aniso_U_13
_atom_site_aniso_U_12
S4 0.0579(5) 0.0909(7) 0.0591(5) 0.0100(4) -0.0002(4) -0.0222(5)
S3 0.0524(4) 0.0940(7) 0.0680(5) -0.0132(5) 0.0155(4) -0.0213(4)
O5A 0.050(3) 0.077(4) 0.122(5) 0.002(4) 0.005(4) -0.015(3)
S5A 0.0893(16) 0.0910(16) 0.0929(16) -0.0077(12) 0.0278(13) -0.0215(13)
C20A 0.113(9) 0.117(9) 0.096(7) 0.011(6) 0.004(7) -0.061(9)
C21A 0.081(8) 0.24(2) 0.125(12) -0.051(14) 0.047(9) -0.039(11)
O5B 0.067(4) 0.070(4) 0.125(6) -0.001(4) 0.010(4) -0.005(3)
S5B 0.0587(9) 0.0713(11) 0.0837(12) -0.0009(9) 0.0078(8) 0.0001(8)
C20B 0.122(11) 0.165(14) 0.086(7) -0.011(8) 0.027(8) -0.034(12)
C21B 0.116(9) 0.074(6) 0.095(8) 0.001(5) 0.023(7) -0.008(5)
S2 0.0493(4) 0.0908(7) 0.0771(6) -0.0096(5) 0.0144(4) -0.0092(4)
S1 0.0744(6) 0.0751(6) 0.0834(6) -0.0122(5) 0.0042(5) 0.0070(5)
O3 0.090(2) 0.079(2) 0.162(4) -0.034(2) 0.038(2) -0.0273(18)
O4 0.0691(18) 0.083(2) 0.216(5) -0.044(3) 0.055(2) -0.0240(17)
C16 0.0560(18) 0.063(2) 0.067(2) 0.0050(16) 0.0066(15) -0.0049(16)
C10 0.0440(15) 0.080(2) 0.0582(17) 0.0030(15) 0.0036(13) -0.0068(15)
C11 0.0514(16) 0.073(2) 0.0550(17) 0.0076(15) 0.0036(13) -0.0110(16)
C13 0.0534(17) 0.079(2) 0.0561(18) 0.0119(16) 0.0003(14) -0.0128(17)
C9 0.0531(17) 0.065(2) 0.0634(19) 0.0058(15) 0.0004(14) -0.0040(15)
C15 0.0572(18) 0.069(2) 0.068(2) -0.0066(16) 0.0127(16) -0.0074(16)
C14 0.069(2) 0.071(2) 0.0595(19) -0.0045(16) 0.0042(16) -0.0135(18)
C17 0.064(2) 0.060(2) 0.084(2) 0.0018(17) 0.0120(18) -0.0009(17)
C18 0.0578(19) 0.080(3) 0.080(2) 0.007(2) 0.0126(17) 0.0056(19)
C19 0.068(2) 0.063(2) 0.094(3) -0.006(2) 0.015(2) -0.0112(19)
C12 0.0562(19) 0.112(3) 0.064(2) 0.020(2) -0.0063(16) -0.025(2)
C8 0.092(3) 0.110(3) 0.064(2) -0.008(2) 0.019(2) 0.008(3)
O1A 0.102(7) 0.208(15) 0.132(8) -0.047(9) 0.008(7) 0.056(9)
O2A 0.062(4) 0.143(8) 0.183(10) 0.036(7) -0.024(5) 0.004(5)
C1A 0.090(13) 0.17(2) 0.100(11) 0.062(12) -0.025(9) -0.029(13)
C2A 0.054(5) 0.066(10) 0.059(6) 0.015(8) -0.001(5) 0.006(7)
C3A 0.088(12) 0.060(9) 0.060(6) -0.009(6) -0.019(11) -0.011(10)
C4A 0.091(12) 0.090(12) 0.075(8) 0.005(7) -0.018(10) -0.043(10)
C5A 0.121(13) 0.078(8) 0.017(7) 0.007(4) -0.001(5) 0.003(7)
C6A 0.068(7) 0.045(5) 0.061(6) -0.004(4) -0.025(5) 0.002(4)
C7A 0.084(8) 0.076(9) 0.058(9) 0.001(6) -0.028(5) -0.029(7)
O1B 0.057(3) 0.085(5) 0.124(5) -0.014(4) 0.002(3) -0.009(3)
O2B 0.090(7) 0.072(5) 0.130(7) 0.000(4) -0.036(6) -0.047(5)
C1B 0.069(6) 0.061(6) 0.076(6) 0.004(4) -0.014(5) -0.022(5)
C2B 0.070(9) 0.054(8) 0.062(6) 0.007(6) -0.009(7) -0.018(6)
C3B 0.075(9) 0.055(7) 0.063(6) -0.004(5) -0.018(7) -0.006(6)
C4B 0.059(5) 0.060(8) 0.054(6) -0.003(5) -0.007(5) -0.001(5)
C5B 0.052(5) 0.071(7) 0.027(9) -0.004(5) -0.006(3) -0.005(4)
C6B 0.135(18) 0.071(11) 0.084(10) -0.011(8) -0.003(11) -0.038(11)
C7B 0.074(8) 0.070(11) 0.062(10) -0.005(7) -0.025(5) -0.016(7)

loop_
_atom_type_symbol
_atom_type_description
_atom_type_scat_dispersion_real
_atom_type_scat_dispersion_imag
_atom_type_scat_source
C C 0.0181 0.0091 'International Tables Vol C Tables 4.2.6.8 and 6.1.1.4'
H H 0.0000 0.0000 'International Tables Vol C Tables 4.2.6.8 and 6.1.1.4'
O O 0.0492 0.0322 'International Tables Vol C Tables 4.2.6.8 and 6.1.1.4'
S S 0.3331 0.5567 'International Tables Vol C Tables 4.2.6.8 and 6.1.1.4'

loop_
_geom_angle_atom_site_label_1
_geom_angle_atom_site_label_2
_geom_angle_atom_site_label_3
_geom_angle
_geom_angle_site_symmetry_1
_geom_angle_site_symmetry_3
_geom_angle_publ_flag
C11 S4 C12 102.11(16) . . ?
C11 S3 C10 96.22(17) . . ?
O5A S5A C20A 106.1(6) . . ?
O5A S5A C21A 100.9(7) . . ?
C21A S5A C20A 102.3(7) . . ?
S5A C20A H20A 109.5 . . ?
S5A C20A H20B 109.5 . . ?
S5A C20A H20C 109.5 . . ?
H20A C20A H20B 109.5 . . ?
H20A C20A H20C 109.5 . . ?
H20B C20A H20C 109.5 . . ?
S5A C21A H21A 109.5 . . ?
S5A C21A H21B 109.5 . . ?
S5A C21A H21C 109.5 . . ?
H21A C21A H21B 109.5 . . ?
H21A C21A H21C 109.5 . . ?
H21B C21A H21C 109.5 . . ?
O5B S5B C20B 109.8(7) . . ?
O5B S5B C21B 103.2(5) . . ?
C21B S5B C20B 99.3(7) . . ?
S5B C20B H20D 109.5 . . ?
S5B C20B H20E 109.5 . . ?
S5B C20B H20F 109.5 . . ?
H20D C20B H20E 109.5 . . ?
H20D C20B H20F 109.5 . . ?
H20E C20B H20F 109.5 . . ?
S5B C21B H21D 109.5 . . ?
S5B C21B H21E 109.5 . . ?
S5B C21B H21F 109.5 . . ?
H21D C21B H21E 109.5 . . ?
H21D C21B H21F 109.5 . . ?
H21E C21B H21F 109.5 . . ?
C9 S2 C10 96.47(17) . . ?
C9 S1 C8 100.2(2) . . ?
C19 O4 H4 109.5 . . ?
C15 C16 C19 121.6(3) . . ?
C17 C16 C15 119.4(3) . . ?
C17 C16 C19 119.0(3) . . ?
S3 C10 S2 113.1(2) . . ?
C10 C10 S3 123.3(4) 3_776 . ?
C10 C10 S2 123.6(3) 3_776 . ?
S3 C11 S4 118.2(2) . . ?
C9 C11 S4 124.4(3) . . ?
C9 C11 S3 117.2(3) . . ?
C14 C13 C18 118.8(3) . . ?
C14 C13 C12 120.5(4) . . ?
C18 C13 C12 120.7(4) . . ?
S1 C9 S2 116.5(2) . . ?
C11 C9 S2 116.7(3) . . ?
C11 C9 S1 126.8(3) . . ?
C16 C15 H15 119.8 . . ?
C16 C15 C14 120.4(3) . . ?
C14 C15 H15 119.8 . . ?
C13 C14 C15 120.5(4) . . ?
C13 C14 H14 119.7 . . ?
C15 C14 H14 119.7 . . ?
C16 C17 H17 119.8 . . ?
C16 C17 C18 120.3(4) . . ?
C18 C17 H17 119.8 . . ?
C13 C18 H18 119.7 . . ?
C17 C18 C13 120.5(4) . . ?
C17 C18 H18 119.7 . . ?
O3 C19 O4 122.0(4) . . ?
O3 C19 C16 124.1(4) . . ?
O4 C19 C16 114.0(3) . . ?
S4 C12 H12A 110.1 . . ?
S4 C12 H12B 110.1 . . ?
C13 C12 S4 108.0(2) . . ?
C13 C12 H12A 110.1 . . ?
C13 C12 H12B 110.1 . . ?
H12A C12 H12B 108.4 . . ?
S1 C8 H8AA 107.9 . . ?
S1 C8 H8AB 107.9 . . ?
S1 C8 H8BC 110.3 . . ?
S1 C8 H8BD 110.3 . . ?
H8AA C8 H8AB 107.2 . . ?
H8BC C8 H8BD 108.6 . . ?
C5A C8 S1 117.7(9) . . ?
C5A C8 H8AA 107.9 . . ?
C5A C8 H8AB 107.9 . . ?
C5B C8 S1 107.0(9) . . ?
C5B C8 H8BC 110.3 . . ?
C5B C8 H8BD 110.3 . . ?
C1A O2A H2A 109.5 . . ?
O1A C1A O2A 119.4(16) . . ?
O1A C1A C2A 125.9(18) . . ?
O2A C1A C2A 114.0(16) . . ?
C3A C2A C1A 115.9(14) . . ?
C7A C2A C1A 123.6(15) . . ?
C7A C2A C3A 120.2(10) . . ?
C2A C3A H3A 120.3 . . ?
C4A C3A C2A 119.3(12) . . ?
C4A C3A H3A 120.3 . . ?
C3A C4A H4A 119.4 . . ?
C3A C4A C5A 121.3(14) . . ?
C5A C4A H4A 119.4 . . ?
C4A C5A C8 121.8(14) . . ?
C6A C5A C8 118.7(15) . . ?
C6A C5A C4A 115.3(14) . . ?
C5A C6A H6A 119.0 . . ?
C7A C6A C5A 122.0(14) . . ?
C7A C6A H6A 119.0 . . ?
C2A C7A H7A 120.4 . . ?
C6A C7A C2A 119.2(12) . . ?
C6A C7A H7A 120.4 . . ?
C1B O2B H2B 109.5 . . ?
O1B C1B O2B 127.3(11) . . ?
O1B C1B C2B 122.4(10) . . ?
O2B C1B C2B 110.3(11) . . ?
C3B C2B C1B 116.8(13) . . ?
C3B C2B C7B 120.9(12) . . ?
C7B C2B C1B 122.1(12) . . ?
C2B C3B H3B 120.3 . . ?
C2B C3B C4B 119.3(13) . . ?
C4B C3B H3B 120.3 . . ?
C3B C4B H4B 119.6 . . ?
C3B C4B C5B 120.8(13) . . ?
C5B C4B H4B 119.6 . . ?
C4B C5B C8 117.4(10) . . ?
C6B C5B C8 125.4(13) . . ?
C6B C5B C4B 115.0(12) . . ?
C5B C6B H6B 118.5 . . ?
C7B C6B C5B 122.9(15) . . ?
C7B C6B H6B 118.5 . . ?
C2B C7B H7B 120.8 . . ?
C6B C7B C2B 118.4(13) . . ?
C6B C7B H7B 120.8 . . ?

loop_
_geom_bond_atom_site_label_1
_geom_bond_atom_site_label_2
_geom_bond_distance
_geom_bond_site_symmetry_2
_geom_bond_publ_flag
S4 C11 1.759(3) . ?
S4 C12 1.816(4) . ?
S3 C10 1.758(3) . ?
S3 C11 1.757(4) . ?
O5A S5A 1.499(7) . ?
S5A C20A 1.791(10) . ?
S5A C21A 1.554(14) . ?
C20A H20A 0.9700 . ?
C20A H20B 0.9700 . ?
C20A H20C 0.9700 . ?
C21A H21A 0.9700 . ?
C21A H21B 0.9700 . ?
C21A H21C 0.9700 . ?
O5B S5B 1.519(7) . ?
S5B C20B 1.766(12) . ?
S5B C21B 1.616(11) . ?
C20B H20D 0.9700 . ?
C20B H20E 0.9700 . ?
C20B H20F 0.9700 . ?
C21B H21D 0.9700 . ?
C21B H21E 0.9700 . ?
C21B H21F 0.9700 . ?
S2 C10 1.761(4) . ?
S2 C9 1.756(3) . ?
S1 C9 1.744(4) . ?
S1 C8 1.835(5) . ?
O3 C19 1.193(5) . ?
O4 H4 0.8300 . ?
O4 C19 1.305(5) . ?
C16 C15 1.379(5) . ?
C16 C17 1.375(5) . ?
C16 C19 1.497(5) . ?
C10 C10 1.338(8) 3_776 ?
C11 C9 1.345(5) . ?
C13 C14 1.375(5) . ?
C13 C18 1.389(6) . ?
C13 C12 1.510(5) . ?
C15 H15 0.9400 . ?
C15 C14 1.382(5) . ?
C14 H14 0.9400 . ?
C17 H17 0.9400 . ?
C17 C18 1.379(5) . ?
C18 H18 0.9400 . ?
C12 H12A 0.9800 . ?
C12 H12B 0.9800 . ?
C8 H8AA 0.9800 . ?
C8 H8AB 0.9800 . ?
C8 H8BC 0.9800 . ?
C8 H8BD 0.9800 . ?
C8 C5A 1.542(18) . ?
C8 C5B 1.475(14) . ?
O1A C1A 1.152(19) . ?
O2A H2A 0.8300 . ?
O2A C1A 1.337(18) . ?
C1A C2A 1.495(15) . ?
C2A C3A 1.376(14) . ?
C2A C7A 1.369(14) . ?
C3A H3A 0.9400 . ?
C3A C4A 1.350(14) . ?
C4A H4A 0.9400 . ?
C4A C5A 1.421(14) . ?
C5A C6A 1.381(15) . ?
C6A H6A 0.9400 . ?
C6A C7A 1.335(14) . ?
C7A H7A 0.9400 . ?
O1B C1B 1.157(14) . ?
O2B H2B 0.8300 . ?
O2B C1B 1.314(13) . ?
C1B C2B 1.508(14) . ?
C2B C3B 1.365(13) . ?
C2B C7B 1.381(14) . ?
C3B H3B 0.9400 . ?
C3B C4B 1.366(14) . ?
C4B H4B 0.9400 . ?
C4B C5B 1.416(12) . ?
C5B C6B 1.388(15) . ?
C6B H6B 0.9400 . ?
C6B C7B 1.331(14) . ?
C7B H7B 0.9400 . ?

loop_
_geom_torsion_atom_site_label_1
_geom_torsion_atom_site_label_2
_geom_torsion_atom_site_label_3
_geom_torsion_atom_site_label_4
_geom_torsion
_geom_torsion_site_symmetry_1
_geom_torsion_site_symmetry_2
_geom_torsion_site_symmetry_3
_geom_torsion_site_symmetry_4
_geom_torsion_publ_flag
S4 C11 C9 S2 171.6(2) . . . . ?
S4 C11 C9 S1 -6.3(5) . . . . ?
S3 C11 C9 S2 -2.2(4) . . . . ?
S3 C11 C9 S1 179.8(2) . . . . ?
S1 C8 C5A C4A 83(3) . . . . ?
S1 C8 C5A C6A -72.8(18) . . . . ?
S1 C8 C5B C4B 100(2) . . . . ?
S1 C8 C5B C6B -97(2) . . . . ?
C16 C15 C14 C13 -1.2(6) . . . . ?
C16 C17 C18 C13 1.0(6) . . . . ?
C10 S3 C11 S4 -169.5(2) . . . . ?
C10 S3 C11 C9 4.7(3) . . . . ?
C10 S2 C9 S1 176.7(2) . . . . ?
C10 S2 C9 C11 -1.5(3) . . . . ?
C11 S4 C12 C13 -173.5(3) . . . . ?
C11 S3 C10 S2 -5.5(2) . . . . ?
C11 S3 C10 C10 175.0(4) . . . 3_776 ?
C9 S2 C10 S3 4.6(2) . . . . ?
C9 S2 C10 C10 -175.9(5) . . . 3_776 ?
C9 S1 C8 C5A -63.1(9) . . . . ?
C9 S1 C8 C5B -57.9(7) . . . . ?
C15 C16 C17 C18 -0.3(6) . . . . ?
C15 C16 C19 O3 -178.5(5) . . . . ?
C15 C16 C19 O4 1.4(6) . . . . ?
C14 C13 C18 C17 -1.8(6) . . . . ?
C14 C13 C12 S4 -106.3(4) . . . . ?
C17 C16 C15 C14 0.4(6) . . . . ?
C17 C16 C19 O3 2.2(7) . . . . ?
C17 C16 C19 O4 -178.0(4) . . . . ?
C18 C13 C14 C15 1.9(6) . . . . ?
C18 C13 C12 S4 72.9(4) . . . . ?
C19 C16 C15 C14 -179.0(4) . . . . ?
C19 C16 C17 C18 179.0(4) . . . . ?
C12 S4 C11 S3 -60.2(3) . . . . ?
C12 S4 C11 C9 126.0(4) . . . . ?
C12 C13 C14 C15 -178.9(3) . . . . ?
C12 C13 C18 C17 178.9(4) . . . . ?
C8 S1 C9 S2 -79.9(3) . . . . ?
C8 S1 C9 C11 98.0(4) . . . . ?
C8 C5A C6A C7A 175.6(18) . . . . ?
C8 C5B C6B C7B 178(2) . . . . ?
O1A C1A C2A C3A -22(3) . . . . ?
O1A C1A C2A C7A 165(2) . . . . ?
O2A C1A C2A C3A 167.4(15) . . . . ?
O2A C1A C2A C7A -6(2) . . . . ?
C1A C2A C3A C4A -178(2) . . . . ?
C1A C2A C7A C6A -175.6(17) . . . . ?
C2A C3A C4A C5A 4(5) . . . . ?
C3A C2A C7A C6A 11(3) . . . . ?
C3A C4A C5A C8 -167(2) . . . . ?
C3A C4A C5A C6A -11(4) . . . . ?
C4A C5A C6A C7A 18(3) . . . . ?
C5A C6A C7A C2A -19(3) . . . . ?
C7A C2A C3A C4A -4(3) . . . . ?
O1B C1B C2B C3B 6(2) . . . . ?
O1B C1B C2B C7B -179.5(16) . . . . ?
O2B C1B C2B C3B -175.5(17) . . . . ?
O2B C1B C2B C7B -1(2) . . . . ?
C1B C2B C3B C4B 179(2) . . . . ?
C1B C2B C7B C6B 176.8(19) . . . . ?
C2B C3B C4B C5B -8(4) . . . . ?
C3B C2B C7B C6B -9(3) . . . . ?
C3B C4B C5B C8 178(2) . . . . ?
C3B C4B C5B C6B 14(4) . . . . ?
C4B C5B C6B C7B -19(4) . . . . ?
C5B C6B C7B C2B 17(4) . . . . ?
C7B C2B C3B C4B 5(4) . . . . ?
